data_4067752
loop_
_publ_author_name
'Pawley, Rebekah J.'
'Moxham, Gemma L.'
'Dallanegra, Romaeo'
'Chaplin, Adrian B.'
'Brayshaw, Simon K.'
'Weller, Andrew S.'
'Willis, Michael C.'

_publ_section_title
;
 Controlling Selectivity in Intermolecular Alkene or Aldehyde
 Hydroacylation Reactions Catalyzed by {Rh(L2)}+Fragments
;
_journal_issue 7
_journal_name_full Organometallics
_journal_page_first 1717
_journal_paper_doi 10.1021/om9011104
_journal_volume 29
_journal_year 2010
_chemical_formula_moiety 'C32 H12 B F24, C32 H36 O2 P2 Rh S'
_chemical_formula_sum 'C64 H48 B F24 O2 P2 Rh S'
_chemical_formula_weight 1512.74
_chemical_name_systematic
;
?
;
_space_group_IT_number 14
_symmetry_cell_setting monoclinic
_symmetry_space_group_name_Hall '-P 2yn'
_symmetry_space_group_name_H-M 'P 1 21/n 1'
_atom_sites_solution_hydrogens geom
_atom_sites_solution_primary direct
_atom_sites_solution_secondary difmap
_audit_creation_method SHELXL-97
_cell_angle_alpha 90.00
_cell_angle_beta 95.3777(2)
_cell_angle_gamma 90.00
_cell_formula_units_Z 4
_cell_length_a 18.7068(1)
_cell_length_b 12.8436(1)
_cell_length_c 26.7507(2)
_cell_measurement_reflns_used 159310
_cell_measurement_temperature 150(2)
_cell_measurement_theta_max 32.032
_cell_measurement_theta_min 3.395
_cell_volume 6398.91(8)
_computing_cell_refinement 'HKL Scalepack (Otwinowski & Minor 1997)'
_computing_data_collection 'Collect, Nonius program suite version 1.9 (1997)'
_computing_data_reduction 'Denzo and Scalepack (Otwinowski & Minor, 1997)'
_computing_molecular_graphics 'ORTEP3 for Windows - L. J. Farrugia, J. Appl. Crystallogr. 1997, 30, 565'
_computing_publication_material 'SHELX97-2, G. M. Sheldrick'
_computing_structure_refinement
;
 SHELX97-2 Program for Crystal Structure Analysis. G. M. Sheldrick,
 Institut f. Anorg. Chemie der Universit\"at, Tammanstrasse 4, 
 D-3400 G\"ottingen, Germany, 1998.
;
_computing_structure_solution
; 
 The DIRDIF-99 program system. 
 P.T. Beurskens, G. Beurskens, R. de Gelder, S. Garcia-Granda, R.O. Gould, 
 R. Israel and J.M.M. Smits (1999).
 Crystallography Laboratory, University of Nijmegen, The Netherlands
;
_diffrn_ambient_temperature 150(2)
_diffrn_measured_fraction_theta_full 0.996
_diffrn_measured_fraction_theta_max 0.996
_diffrn_measurement_device_type 'Nonius Kappa CCD'
_diffrn_measurement_method '761 1.0 degree images with \f and \w scans'
_diffrn_radiation_monochromator graphite
_diffrn_radiation_source 'fine-focus sealed tube'
_diffrn_radiation_type MoK\a
_diffrn_radiation_wavelength 0.71073
_diffrn_reflns_av_R_equivalents 0.0458
_diffrn_reflns_av_sigmaI/netI 0.0318
_diffrn_reflns_limit_h_max 27
_diffrn_reflns_limit_h_min -27
_diffrn_reflns_limit_k_max 19
_diffrn_reflns_limit_k_min -19
_diffrn_reflns_limit_l_max 39
_diffrn_reflns_limit_l_min -39
_diffrn_reflns_number 146901
_diffrn_reflns_theta_full 32.04
_diffrn_reflns_theta_max 32.04
_diffrn_reflns_theta_min 4.08
_diffrn_standards_decay_% 0
_exptl_absorpt_coefficient_mu 0.464
_exptl_absorpt_correction_T_max 0.9130
_exptl_absorpt_correction_T_min 0.8735
_exptl_absorpt_correction_type none
_exptl_crystal_colour colourless
_exptl_crystal_density_diffrn 1.570
_exptl_crystal_density_method 'not measured'
_exptl_crystal_description block
_exptl_crystal_F_000 3040
_exptl_crystal_size_max 0.30
_exptl_crystal_size_mid 0.23
_exptl_crystal_size_min 0.20
_refine_diff_density_max 0.834
_refine_diff_density_min -0.519
_refine_diff_density_rms 0.067
_refine_ls_extinction_method none
_refine_ls_goodness_of_fit_ref 1.024
_refine_ls_hydrogen_treatment mixed
_refine_ls_matrix_type full
_refine_ls_number_parameters 1024
_refine_ls_number_reflns 22186
_refine_ls_number_restraints 90
_refine_ls_restrained_S_all 1.093
_refine_ls_R_factor_all 0.0532
_refine_ls_R_factor_gt 0.0383
_refine_ls_shift/su_max 0.001
_refine_ls_shift/su_mean 0.000
_refine_ls_structure_factor_coef Fsqd
_refine_ls_weighting_details 'calc w=1/[\s^2^(Fo^2^)+(0.0396P)^2^+4.5950P] where P=(Fo^2^+2Fc^2^)/3'
_refine_ls_weighting_scheme calc
_refine_ls_wR_factor_gt 0.0896
_refine_ls_wR_factor_ref 0.0971
_reflns_number_gt 17947
_reflns_number_total 22186
_reflns_threshold_expression >2sigma(I)
_cod_data_source_file om9011104_si_002.cif
_cod_data_source_block 11
_cod_depositor_comments
;
The following automatic conversions were performed:

'_symmetry_cell_setting' value 'Monoclinic' changed to 'monoclinic'
according to /home/saulius/struct/CIF-dictionaries/cif_core.dic
dictionary named 'cif_core.dic' version 2.4.1 from 2010-06-29.

Automatic conversion script
Id: cif_fix_values 1715 2011-07-08 13:25:40Z adriana 
;
_cod_original_cell_volume 6398.90(8)
_cod_original_sg_symbol_H-M 'P 21/n'
_cod_database_code 4067752

loop_
_symmetry_equiv_pos_as_xyz
'x, y, z'
'-x+1/2, y+1/2, -z+1/2'
'-x, -y, -z'
'x-1/2, -y-1/2, z-1/2'

loop_
_atom_site_label
_atom_site_type_symbol
_atom_site_fract_x
_atom_site_fract_y
_atom_site_fract_z
_atom_site_U_iso_or_equiv
_atom_site_adp_type
_atom_site_occupancy
_atom_site_symmetry_multiplicity
_atom_site_calc_flag
_atom_site_refinement_flags
_atom_site_disorder_assembly
_atom_site_disorder_group
Rh1 Rh 0.234358(6) 0.024518(10) 0.113950(5) 0.01956(4) Uani 1 1 d . . .
P1 P 0.22416(2) 0.20271(4) 0.111365(17) 0.02434(9) Uani 1 1 d . . .
P2 P 0.28458(2) -0.13429(3) 0.099461(16) 0.02167(8) Uani 1 1 d . . .
S1 S 0.10442(2) 0.00317(4) 0.102286(18) 0.02872(9) Uani 1 1 d . . .
O1 O 0.24780(6) 0.04674(10) 0.02997(5) 0.0253(2) Uani 1 1 d . . .
O2 O 0.27749(9) 0.00792(15) 0.21855(6) 0.0466(4) Uani 1 1 d . . .
C1 C 0.22786(11) 0.00343(15) 0.18630(7) 0.0293(4) Uani 1 1 d . . .
C2 C 0.15332(12) -0.02802(19) 0.20132(8) 0.0404(5) Uani 1 1 d . . .
H2A H 0.1495 -0.1049 0.2005 0.049 Uiso 1 1 calc R . .
H2B H 0.1493 -0.0054 0.2363 0.049 Uiso 1 1 calc R . .
C3 C 0.09078(11) 0.01731(18) 0.16802(8) 0.0372(4) Uani 1 1 d . . .
H3A H 0.0855 0.0920 0.1760 0.045 Uiso 1 1 calc R . .
H3B H 0.0459 -0.0187 0.1749 0.045 Uiso 1 1 calc R . .
C4 C 0.07381(11) -0.12889(17) 0.09085(10) 0.0407(5) Uani 1 1 d . . .
H4A H 0.0978 -0.1751 0.1163 0.061 Uiso 1 1 calc R . .
H4B H 0.0852 -0.1510 0.0575 0.061 Uiso 1 1 calc R . .
H4C H 0.0218 -0.1322 0.0926 0.061 Uiso 1 1 calc R . .
C11 C 0.23860(9) -0.25489(14) 0.11173(7) 0.0278(3) Uani 1 1 d . . .
C12 C 0.23373(11) -0.28026(16) 0.16198(9) 0.0373(4) Uani 1 1 d . . .
H12 H 0.2578 -0.2387 0.1877 0.045 Uiso 1 1 calc R . .
C13 C 0.19381(12) -0.36611(18) 0.17453(11) 0.0499(6) Uani 1 1 d . . .
H13 H 0.1907 -0.3834 0.2088 0.060 Uiso 1 1 calc R . .
C14 C 0.15870(11) -0.42617(17) 0.13702(13) 0.0546(7) Uani 1 1 d . . .
H14 H 0.1306 -0.4839 0.1456 0.066 Uiso 1 1 calc R . .
C15 C 0.16414(12) -0.40316(17) 0.08759(13) 0.0516(7) Uani 1 1 d . . .
H15 H 0.1404 -0.4457 0.0621 0.062 Uiso 1 1 calc R . .
C16 C 0.20427(11) -0.31781(16) 0.07432(10) 0.0390(5) Uani 1 1 d . . .
H16 H 0.2082 -0.3025 0.0399 0.047 Uiso 1 1 calc R . .
C21 C 0.37608(9) -0.15831(14) 0.12677(6) 0.0240(3) Uani 1 1 d . . .
C22 C 0.40888(10) -0.25333(15) 0.11766(8) 0.0317(4) Uani 1 1 d . . .
H22 H 0.3832 -0.3050 0.0980 0.038 Uiso 1 1 calc R . .
C23 C 0.47905(11) -0.27235(17) 0.13735(9) 0.0376(4) Uani 1 1 d . . .
H23 H 0.5012 -0.3370 0.1311 0.045 Uiso 1 1 calc R . .
C24 C 0.51663(10) -0.19716(17) 0.16603(8) 0.0353(4) Uani 1 1 d . . .
H24 H 0.5645 -0.2106 0.1796 0.042 Uiso 1 1 calc R . .
C25 C 0.48513(10) -0.10306(16) 0.17508(7) 0.0325(4) Uani 1 1 d . . .
H25 H 0.5115 -0.0514 0.1944 0.039 Uiso 1 1 calc R . .
C26 C 0.41436(9) -0.08338(15) 0.15594(7) 0.0277(3) Uani 1 1 d . . .
H26 H 0.3923 -0.0190 0.1628 0.033 Uiso 1 1 calc R . .
C27 C 0.29025(10) -0.12855(15) 0.03102(7) 0.0283(3) Uani 1 1 d . . .
H27A H 0.3289 -0.1753 0.0217 0.034 Uiso 1 1 calc R . .
H27B H 0.2444 -0.1524 0.0132 0.034 Uiso 1 1 calc R . .
C28 C 0.30560(10) -0.01837(15) 0.01546(7) 0.0278(3) Uani 1 1 d . . .
H28A H 0.3521 0.0054 0.0323 0.033 Uiso 1 1 calc R . .
H28B H 0.3081 -0.0148 -0.0213 0.033 Uiso 1 1 calc R . .
C31 C 0.30304(10) 0.28445(14) 0.12665(7) 0.0303(4) Uani 1 1 d . . .
C32 C 0.37216(12) 0.24531(18) 0.13124(10) 0.0452(5) Uani 1 1 d . . .
H32 H 0.3794 0.1722 0.1295 0.054 Uiso 1 1 calc R . .
C33 C 0.43134(13) 0.3111(2) 0.13833(11) 0.0549(7) Uani 1 1 d . . .
H33 H 0.4785 0.2831 0.1403 0.066 Uiso 1 1 calc R . .
C34 C 0.42152(15) 0.4160(2) 0.14251(11) 0.0554(7) Uani 1 1 d . . .
H34 H 0.4619 0.4608 0.1479 0.067 Uiso 1 1 calc R . .
C35 C 0.35424(18) 0.4561(2) 0.13902(18) 0.0881(13) Uani 1 1 d . . .
H35 H 0.3474 0.5290 0.1423 0.106 Uiso 1 1 calc R . .
C36 C 0.29513(15) 0.3905(2) 0.13064(17) 0.0803(12) Uani 1 1 d . . .
H36 H 0.2482 0.4197 0.1276 0.096 Uiso 1 1 calc R . .
C37 C 0.20492(11) 0.21980(15) 0.04320(7) 0.0307(4) Uani 1 1 d . . .
H37A H 0.1551 0.1975 0.0326 0.037 Uiso 1 1 calc R . .
H37B H 0.2098 0.2941 0.0342 0.037 Uiso 1 1 calc R . .
C38 C 0.25762(10) 0.15442(15) 0.01676(7) 0.0292(4) Uani 1 1 d . . .
H38A H 0.2488 0.1635 -0.0200 0.035 Uiso 1 1 calc R . .
H38B H 0.3074 0.1765 0.0274 0.035 Uiso 1 1 calc R . .
C41 C 0.15276(10) 0.26761(14) 0.14056(7) 0.0286(3) Uani 1 1 d . . .
C42 C 0.08645(10) 0.28978(16) 0.11514(8) 0.0345(4) Uani 1 1 d . . .
H42 H 0.0786 0.2776 0.0800 0.041 Uiso 1 1 calc R . .
C43 C 0.03121(11) 0.32995(17) 0.14101(9) 0.0396(5) Uani 1 1 d . . .
H43 H -0.0142 0.3448 0.1235 0.047 Uiso 1 1 calc R . .
C44 C 0.04238(12) 0.3481(2) 0.19192(10) 0.0481(6) Uani 1 1 d . . .
H44 H 0.0047 0.3755 0.2095 0.058 Uiso 1 1 calc R . .
C45 C 0.10846(14) 0.3266(3) 0.21738(11) 0.0615(8) Uani 1 1 d . . .
H45 H 0.1162 0.3391 0.2525 0.074 Uiso 1 1 calc R . .
C46 C 0.16357(12) 0.2867(2) 0.19177(9) 0.0487(6) Uani 1 1 d . . .
H46 H 0.2090 0.2723 0.2094 0.058 Uiso 1 1 calc R . .
C51 C 0.75011(9) 0.90106(13) 0.12663(6) 0.0214(3) Uani 1 1 d . . .
C52 C 0.80919(9) 0.94247(14) 0.10484(6) 0.0236(3) Uani 1 1 d . . .
H52 H 0.8461 0.8966 0.0965 0.028 Uiso 1 1 calc R . .
C53 C 0.81591(9) 1.04829(14) 0.09501(6) 0.0258(3) Uani 1 1 d . . .
C54 C 0.76424(10) 1.11889(14) 0.10717(7) 0.0281(3) Uani 1 1 d . . .
H54 H 0.7691 1.1912 0.1008 0.034 Uiso 1 1 calc R . .
C55 C 0.70500(9) 1.08049(14) 0.12906(7) 0.0261(3) Uani 1 1 d . A .
C56 C 0.69820(9) 0.97448(13) 0.13835(6) 0.0234(3) Uani 1 1 d . . .
H56 H 0.6570 0.9507 0.1532 0.028 Uiso 1 1 calc R . .
C57 C 0.88199(11) 1.08689(16) 0.07332(8) 0.0337(4) Uani 1 1 d . . .
C58 C 0.64879(12) 1.15347(16) 0.14462(9) 0.0390(5) Uani 1 1 d . . .
C61 C 0.70789(8) 0.75194(13) 0.19004(6) 0.0212(3) Uani 1 1 d . . .
C62 C 0.71090(9) 0.82307(13) 0.22995(6) 0.0233(3) Uani 1 1 d . . .
H62 H 0.7361 0.8867 0.2271 0.028 Uiso 1 1 calc R . .
C63 C 0.67795(9) 0.80327(14) 0.27376(6) 0.0251(3) Uani 1 1 d . A .
C64 C 0.64191(9) 0.71115(15) 0.28012(7) 0.0266(3) Uani 1 1 d . . .
H64 H 0.6184 0.6987 0.3095 0.032 Uiso 1 1 calc R . .
C65 C 0.64100(9) 0.63723(13) 0.24215(7) 0.0246(3) Uani 1 1 d . A .
C66 C 0.67363(9) 0.65703(13) 0.19838(6) 0.0235(3) Uani 1 1 d . . .
H66 H 0.6727 0.6045 0.1733 0.028 Uiso 1 1 calc R . .
C67 C 0.67908(11) 0.88715(16) 0.31288(7) 0.0338(4) Uani 1 1 d . . .
C68 C 0.60073(11) 0.53746(15) 0.24724(7) 0.0318(4) Uani 1 1 d . . .
C71 C 0.81999(9) 0.72146(13) 0.13592(6) 0.0223(3) Uani 1 1 d . . .
C72 C 0.86883(9) 0.72744(13) 0.17909(7) 0.0241(3) Uani 1 1 d . . .
H72 H 0.8532 0.7558 0.2090 0.029 Uiso 1 1 calc R . .
C73 C 0.93929(9) 0.69306(14) 0.17924(7) 0.0261(3) Uani 1 1 d . A .
C74 C 0.96406(10) 0.64882(16) 0.13693(7) 0.0302(4) Uani 1 1 d . . .
H74 H 1.0120 0.6241 0.1374 0.036 Uiso 1 1 calc R . .
C75 C 0.91707(10) 0.64166(16) 0.09397(7) 0.0295(4) Uani 1 1 d . A .
C76 C 0.84651(9) 0.67831(14) 0.09354(7) 0.0267(3) Uani 1 1 d . . .
H76 H 0.8156 0.6736 0.0633 0.032 Uiso 1 1 calc R . .
C77 C 0.99088(10) 0.70486(18) 0.22530(8) 0.0352(4) Uani 1 1 d . . .
C78 C 0.94252(12) 0.5972(2) 0.04728(9) 0.0456(6) Uani 1 1 d D . .
C81 C 0.68212(9) 0.72810(13) 0.09116(6) 0.0218(3) Uani 1 1 d . . .
C82 C 0.68336(10) 0.62430(14) 0.07519(7) 0.0290(4) Uani 1 1 d . . .
H82 H 0.7190 0.5788 0.0906 0.035 Uiso 1 1 calc R . .
C83 C 0.63392(11) 0.58548(15) 0.03739(8) 0.0345(4) Uani 1 1 d . A .
C84 C 0.57996(10) 0.64766(16) 0.01447(8) 0.0336(4) Uani 1 1 d . . .
H84 H 0.5468 0.6212 -0.0115 0.040 Uiso 1 1 calc R . .
C85 C 0.57591(9) 0.74986(14) 0.03069(7) 0.0258(3) Uani 1 1 d . . .
C86 C 0.62602(9) 0.78893(13) 0.06784(6) 0.0232(3) Uani 1 1 d . . .
H86 H 0.6221 0.8595 0.0778 0.028 Uiso 1 1 calc R . .
C87 C 0.63890(16) 0.4742(2) 0.02231(12) 0.0683(9) Uani 1 1 d D . .
C88 C 0.51899(10) 0.82040(16) 0.00627(8) 0.0331(4) Uani 1 1 d . . .
B1 B 0.74015(10) 0.77515(14) 0.13590(7) 0.0215(3) Uani 1 1 d . . .
F51 F 0.90808(10) 1.01922(14) 0.04196(7) 0.0694(5) Uani 1 1 d . . .
F52 F 0.87142(8) 1.17538(14) 0.04775(7) 0.0707(5) Uani 1 1 d . . .
F53 F 0.93538(7) 1.10636(14) 0.10833(6) 0.0574(4) Uani 1 1 d . . .
F54 F 0.6401(3) 1.2381(4) 0.1138(3) 0.094(2) Uani 0.605(6) 1 d P A 1
F55 F 0.6625(3) 1.1885(5) 0.1898(2) 0.087(3) Uani 0.605(6) 1 d P A 1
F56 F 0.5836(4) 1.1132(6) 0.1406(4) 0.0647(17) Uani 0.605(6) 1 d P A 1
F56B F 0.5870(6) 1.1314(11) 0.1280(6) 0.108(5) Uani 0.395(6) 1 d P A 2
F54B F 0.6644(4) 1.2482(4) 0.1404(4) 0.078(3) Uani 0.395(6) 1 d P A 2
F55B F 0.6451(7) 1.1442(8) 0.1944(4) 0.107(4) Uani 0.395(6) 1 d P A 2
F61 F 0.6304(3) 0.9617(7) 0.2984(4) 0.0549(12) Uani 0.605(6) 1 d P A 1
F62 F 0.7408(5) 0.9322(8) 0.3227(3) 0.0582(16) Uani 0.605(6) 1 d P A 1
F63 F 0.6596(5) 0.8518(6) 0.3568(3) 0.0542(17) Uani 0.605(6) 1 d P A 1
F61B F 0.6540(8) 0.9751(11) 0.2972(5) 0.106(5) Uani 0.395(6) 1 d P A 2
F63B F 0.6481(7) 0.8631(10) 0.3527(5) 0.067(3) Uani 0.395(6) 1 d P A 2
F62B F 0.7466(9) 0.9113(15) 0.3298(6) 0.100(6) Uani 0.395(6) 1 d P A 2
F64 F 0.6288(3) 0.4812(4) 0.2843(2) 0.087(2) Uani 0.605(6) 1 d P A 1
F65 F 0.5330(3) 0.5531(5) 0.2533(3) 0.095(2) Uani 0.605(6) 1 d P A 1
F66 F 0.5973(3) 0.4784(4) 0.20687(16) 0.0662(15) Uani 0.605(6) 1 d P A 1
F65B F 0.5342(4) 0.5447(7) 0.2303(4) 0.094(4) Uani 0.395(6) 1 d P A 2
F64B F 0.5948(4) 0.5084(6) 0.2944(2) 0.064(2) Uani 0.395(6) 1 d P A 2
F66B F 0.6281(5) 0.4581(5) 0.2264(4) 0.094(4) Uani 0.395(6) 1 d P A 2
F71 F 1.0527(4) 0.7442(8) 0.2159(4) 0.076(2) Uani 0.605(6) 1 d PU A 1
F72 F 0.9661(3) 0.7715(4) 0.2591(2) 0.0641(16) Uani 0.605(6) 1 d PU A 1
F73 F 1.0049(5) 0.6187(6) 0.2500(2) 0.078(2) Uani 0.605(6) 1 d PU A 1
F72B F 0.9637(5) 0.7257(9) 0.2647(3) 0.085(3) Uani 0.395(6) 1 d PU A 2
F71B F 1.0427(7) 0.7704(10) 0.2181(6) 0.076(3) Uani 0.395(6) 1 d PU A 2
F73B F 1.0269(8) 0.6149(11) 0.2340(4) 0.086(3) Uani 0.395(6) 1 d PU A 2
F74 F 0.9865(4) 0.5202(6) 0.0551(4) 0.0613(17) Uani 0.605(6) 1 d PU A 1
F75 F 0.9819(3) 0.6735(5) 0.02426(19) 0.0803(17) Uani 0.605(6) 1 d PU A 1
F76 F 0.8933(3) 0.5763(4) 0.01141(16) 0.0616(13) Uani 0.605(6) 1 d PU A 1
F74B F 0.9995(6) 0.5371(10) 0.0549(7) 0.067(3) Uani 0.395(6) 1 d PDU A 2
F76B F 0.8919(5) 0.5313(9) 0.0257(4) 0.120(3) Uani 0.395(6) 1 d PDU A 2
F75B F 0.9561(6) 0.6598(8) 0.0129(3) 0.106(3) Uani 0.395(6) 1 d PDU A 2
F81 F 0.7039(2) 0.4633(4) -0.0005(3) 0.127(3) Uani 0.605(6) 1 d PDU A 1
F82 F 0.6416(5) 0.4070(3) 0.05638(18) 0.145(3) Uani 0.605(6) 1 d PDU A 1
F83 F 0.5911(3) 0.4492(6) -0.01528(18) 0.0563(12) Uani 0.605(6) 1 d PDU A 1
F82B F 0.5941(4) 0.4184(4) 0.0553(2) 0.090(2) Uani 0.395(6) 1 d PDU A 2
F83B F 0.6100(5) 0.4443(11) -0.0212(2) 0.071(3) Uani 0.395(6) 1 d PDU A 2
F81B F 0.6988(3) 0.4261(5) 0.0352(4) 0.112(4) Uani 0.395(6) 1 d PDU A 2
F84 F 0.53822(8) 0.86196(13) -0.03629(5) 0.0551(4) Uani 1 1 d . . .
F85 F 0.50378(8) 0.90041(12) 0.03520(6) 0.0565(4) Uani 1 1 d . . .
F86 F 0.45684(7) 0.77156(12) -0.00564(7) 0.0578(4) Uani 1 1 d . . .
H10 H 0.3137(12) 0.0489(18) 0.1212(9) 0.035(6) Uiso 1 1 d . . .

loop_
_atom_site_aniso_label
_atom_site_aniso_U_11
_atom_site_aniso_U_22
_atom_site_aniso_U_33
_atom_site_aniso_U_23
_atom_site_aniso_U_13
_atom_site_aniso_U_12
Rh1 0.01773(6) 0.02160(6) 0.01961(6) 0.00158(4) 0.00322(4) 0.00202(4)
P1 0.0244(2) 0.0226(2) 0.0265(2) 0.00250(16) 0.00502(16) 0.00460(15)
P2 0.01875(18) 0.02227(19) 0.02394(19) -0.00010(15) 0.00170(15) 0.00138(14)
S1 0.01895(18) 0.0331(2) 0.0346(2) 0.00326(17) 0.00501(16) 0.00191(15)
O1 0.0229(6) 0.0297(6) 0.0239(6) 0.0032(5) 0.0058(4) 0.0026(5)
O2 0.0448(9) 0.0698(11) 0.0242(7) -0.0012(7) -0.0024(6) 0.0077(8)
C1 0.0342(9) 0.0325(9) 0.0218(7) 0.0012(6) 0.0054(7) 0.0065(7)
C2 0.0432(11) 0.0506(13) 0.0297(9) 0.0081(9) 0.0151(8) 0.0016(9)
C3 0.0314(9) 0.0441(11) 0.0392(10) 0.0016(9) 0.0193(8) 0.0021(8)
C4 0.0262(9) 0.0382(11) 0.0576(14) -0.0029(10) 0.0043(9) -0.0049(8)
C11 0.0205(7) 0.0209(7) 0.0415(10) 0.0017(7) 0.0011(7) 0.0022(6)
C12 0.0307(9) 0.0324(10) 0.0483(12) 0.0130(9) 0.0019(8) -0.0005(7)
C13 0.0347(11) 0.0383(12) 0.0776(18) 0.0271(12) 0.0106(11) 0.0045(9)
C14 0.0257(10) 0.0238(10) 0.116(2) 0.0116(12) 0.0135(12) 0.0015(7)
C15 0.0304(10) 0.0273(10) 0.097(2) -0.0123(12) 0.0053(12) -0.0021(8)
C16 0.0299(9) 0.0284(9) 0.0585(13) -0.0098(9) 0.0029(9) 0.0003(7)
C21 0.0190(7) 0.0270(8) 0.0263(8) 0.0030(6) 0.0038(6) 0.0031(6)
C22 0.0269(8) 0.0265(8) 0.0420(10) 0.0007(7) 0.0047(7) 0.0031(7)
C23 0.0283(9) 0.0346(10) 0.0509(12) 0.0067(9) 0.0094(8) 0.0112(8)
C24 0.0197(8) 0.0458(11) 0.0407(10) 0.0120(9) 0.0037(7) 0.0059(7)
C25 0.0224(8) 0.0408(10) 0.0336(9) 0.0027(8) -0.0014(7) 0.0000(7)
C26 0.0219(8) 0.0304(8) 0.0305(8) 0.0012(7) 0.0005(6) 0.0037(6)
C27 0.0295(8) 0.0319(9) 0.0234(8) -0.0042(7) 0.0024(6) 0.0045(7)
C28 0.0249(8) 0.0374(9) 0.0221(7) -0.0009(7) 0.0076(6) 0.0039(7)
C31 0.0311(9) 0.0248(8) 0.0355(9) 0.0015(7) 0.0063(7) -0.0002(7)
C32 0.0356(11) 0.0304(10) 0.0661(15) 0.0037(10) -0.0132(10) -0.0018(8)
C33 0.0366(12) 0.0461(13) 0.0780(19) 0.0055(13) -0.0168(12) -0.0079(10)
C34 0.0533(15) 0.0441(13) 0.0678(17) -0.0029(12) -0.0002(13) -0.0215(11)
C35 0.0644(19) 0.0253(12) 0.179(4) -0.0081(18) 0.033(2) -0.0098(12)
C36 0.0402(14) 0.0266(11) 0.177(4) 0.0014(16) 0.0266(18) 0.0035(10)
C37 0.0341(9) 0.0313(9) 0.0269(8) 0.0090(7) 0.0040(7) 0.0079(7)
C38 0.0304(9) 0.0325(9) 0.0257(8) 0.0071(7) 0.0073(7) 0.0005(7)
C41 0.0279(8) 0.0235(8) 0.0351(9) -0.0007(7) 0.0076(7) 0.0041(6)
C42 0.0304(9) 0.0365(10) 0.0371(10) 0.0042(8) 0.0061(8) 0.0065(8)
C43 0.0271(9) 0.0373(11) 0.0553(13) 0.0027(9) 0.0092(9) 0.0052(8)
C44 0.0326(10) 0.0526(14) 0.0616(15) -0.0188(12) 0.0172(10) 0.0038(10)
C45 0.0433(13) 0.092(2) 0.0495(14) -0.0338(15) 0.0086(11) 0.0100(14)
C46 0.0333(11) 0.0710(17) 0.0416(12) -0.0214(11) 0.0025(9) 0.0107(10)
C51 0.0206(7) 0.0230(7) 0.0205(7) -0.0001(6) 0.0016(5) 0.0002(6)
C52 0.0211(7) 0.0270(8) 0.0226(7) 0.0010(6) 0.0014(6) -0.0004(6)
C53 0.0240(8) 0.0292(8) 0.0240(7) 0.0023(6) 0.0004(6) -0.0057(6)
C54 0.0317(9) 0.0241(8) 0.0277(8) 0.0007(6) -0.0013(7) -0.0047(7)
C55 0.0262(8) 0.0237(8) 0.0277(8) -0.0014(6) -0.0001(6) 0.0017(6)
C56 0.0222(7) 0.0247(8) 0.0235(7) 0.0005(6) 0.0028(6) -0.0003(6)
C57 0.0295(9) 0.0359(10) 0.0358(10) 0.0050(8) 0.0032(7) -0.0077(7)
C58 0.0382(11) 0.0261(9) 0.0535(13) -0.0023(9) 0.0083(9) 0.0062(8)
C61 0.0161(6) 0.0225(7) 0.0250(7) 0.0028(6) 0.0022(5) 0.0032(5)
C62 0.0196(7) 0.0242(8) 0.0266(8) 0.0026(6) 0.0041(6) 0.0006(6)
C63 0.0228(7) 0.0283(8) 0.0243(8) 0.0009(6) 0.0028(6) 0.0031(6)
C64 0.0232(8) 0.0322(9) 0.0250(8) 0.0053(7) 0.0053(6) 0.0016(6)
C65 0.0207(7) 0.0239(8) 0.0294(8) 0.0057(6) 0.0029(6) 0.0009(6)
C66 0.0207(7) 0.0231(7) 0.0268(8) 0.0026(6) 0.0032(6) 0.0033(6)
C67 0.0371(10) 0.0353(10) 0.0300(9) -0.0017(8) 0.0090(8) -0.0006(8)
C68 0.0343(9) 0.0304(9) 0.0310(9) 0.0067(7) 0.0054(7) -0.0042(7)
C71 0.0208(7) 0.0210(7) 0.0257(7) 0.0027(6) 0.0049(6) 0.0018(6)
C72 0.0224(7) 0.0237(8) 0.0267(8) 0.0020(6) 0.0056(6) 0.0001(6)
C73 0.0206(7) 0.0298(8) 0.0277(8) 0.0047(7) 0.0016(6) -0.0003(6)
C74 0.0214(8) 0.0363(9) 0.0335(9) 0.0038(7) 0.0048(7) 0.0078(7)
C75 0.0250(8) 0.0357(9) 0.0285(8) -0.0017(7) 0.0060(6) 0.0081(7)
C76 0.0231(8) 0.0306(9) 0.0265(8) 0.0001(7) 0.0021(6) 0.0065(6)
C77 0.0241(8) 0.0492(12) 0.0323(9) 0.0027(8) 0.0021(7) -0.0001(8)
C78 0.0336(10) 0.0671(16) 0.0360(11) -0.0097(10) 0.0026(8) 0.0206(10)
C81 0.0210(7) 0.0225(7) 0.0227(7) 0.0014(6) 0.0060(6) -0.0004(6)
C82 0.0281(8) 0.0252(8) 0.0336(9) -0.0012(7) 0.0030(7) 0.0015(6)
C83 0.0350(10) 0.0247(8) 0.0434(11) -0.0082(8) 0.0016(8) -0.0029(7)
C84 0.0296(9) 0.0339(10) 0.0367(10) -0.0050(8) -0.0005(7) -0.0063(7)
C85 0.0219(7) 0.0288(8) 0.0269(8) 0.0011(6) 0.0039(6) -0.0023(6)
C86 0.0211(7) 0.0230(7) 0.0258(7) 0.0013(6) 0.0048(6) -0.0006(6)
C87 0.0711(19) 0.0365(13) 0.091(2) -0.0267(14) -0.0268(17) 0.0083(12)
C88 0.0274(8) 0.0359(10) 0.0351(10) 0.0037(8) -0.0022(7) -0.0031(7)
B1 0.0191(8) 0.0218(8) 0.0239(8) 0.0018(6) 0.0047(6) 0.0014(6)
F51 0.0720(11) 0.0696(11) 0.0748(11) -0.0236(9) 0.0509(9) -0.0324(9)
F52 0.0439(8) 0.0690(11) 0.1005(13) 0.0535(10) 0.0134(8) -0.0071(7)
F53 0.0277(6) 0.0903(12) 0.0532(8) 0.0025(8) -0.0014(6) -0.0192(7)
F54 0.095(4) 0.063(3) 0.131(5) 0.057(3) 0.052(3) 0.050(3)
F55 0.0510(19) 0.115(5) 0.092(5) -0.075(4) -0.009(2) 0.025(3)
F56 0.033(2) 0.0355(16) 0.130(4) -0.011(2) 0.027(3) 0.0043(13)
F56B 0.037(5) 0.101(9) 0.177(12) -0.077(8) -0.043(6) 0.035(5)
F54B 0.075(5) 0.0160(18) 0.149(9) 0.004(3) 0.039(4) 0.016(2)
F55B 0.168(10) 0.103(7) 0.057(4) 0.006(4) 0.054(5) 0.084(6)
F61 0.0630(19) 0.037(2) 0.063(3) -0.0136(16) -0.0028(15) 0.0190(13)
F62 0.050(3) 0.072(3) 0.056(2) -0.038(2) 0.027(2) -0.034(3)
F63 0.100(4) 0.0370(19) 0.0283(18) 0.0030(15) 0.022(2) 0.005(2)
F61B 0.225(15) 0.046(5) 0.044(4) -0.011(3) -0.010(8) 0.057(8)
F63B 0.065(4) 0.087(7) 0.057(6) -0.040(5) 0.044(4) -0.037(4)
F62B 0.051(4) 0.126(11) 0.120(10) -0.081(8) -0.004(5) -0.012(5)
F64 0.114(4) 0.047(2) 0.088(4) 0.043(3) -0.055(3) -0.035(3)
F65 0.053(3) 0.052(2) 0.191(6) 0.000(4) 0.075(4) -0.012(2)
F66 0.092(4) 0.060(3) 0.0497(18) -0.0156(16) 0.0260(18) -0.047(3)
F65B 0.054(4) 0.068(5) 0.145(7) 0.058(5) -0.064(5) -0.038(4)
F64B 0.088(5) 0.072(5) 0.032(2) 0.021(2) -0.001(3) -0.049(4)
F66B 0.106(6) 0.0188(19) 0.175(10) -0.017(4) 0.101(6) -0.012(3)
F71 0.0264(14) 0.155(7) 0.047(2) -0.007(3) 0.0043(14) -0.031(3)
F72 0.048(2) 0.081(3) 0.059(3) -0.038(2) -0.0198(18) 0.023(2)
F73 0.117(6) 0.054(2) 0.054(3) 0.021(2) -0.043(3) -0.005(3)
F72B 0.030(2) 0.198(9) 0.026(2) -0.018(5) 0.0061(16) 0.001(5)
F71B 0.074(6) 0.081(5) 0.066(5) 0.022(4) -0.025(4) -0.053(4)
F73B 0.101(7) 0.078(4) 0.068(6) 0.009(5) -0.050(5) 0.024(4)
F74 0.075(4) 0.064(2) 0.045(2) -0.0047(19) 0.007(3) 0.048(3)
F75 0.103(3) 0.096(3) 0.050(3) -0.019(2) 0.049(2) -0.035(3)
F76 0.0453(18) 0.103(3) 0.0342(15) -0.0293(17) -0.0093(13) 0.038(2)
F74B 0.032(2) 0.117(7) 0.050(4) -0.032(4) 0.001(2) 0.037(3)
F76B 0.055(3) 0.201(8) 0.104(6) -0.112(6) 0.013(4) -0.008(5)
F75B 0.169(8) 0.115(6) 0.037(3) 0.015(4) 0.032(4) 0.076(6)
F81 0.072(2) 0.081(4) 0.227(7) -0.093(4) 0.004(3) 0.024(2)
F82 0.279(9) 0.0273(17) 0.109(3) -0.0006(18) -0.092(5) 0.027(4)
F83 0.058(2) 0.0370(17) 0.073(2) -0.0297(17) -0.0006(18) -0.0036(17)
F82B 0.157(6) 0.014(2) 0.090(4) 0.014(2) -0.037(4) -0.006(3)
F83B 0.094(6) 0.054(3) 0.064(3) -0.034(3) 0.002(3) 0.006(4)
F81B 0.077(4) 0.041(4) 0.204(10) -0.060(5) -0.054(5) 0.027(3)
F84 0.0484(8) 0.0703(10) 0.0466(8) 0.0264(7) 0.0031(6) 0.0067(7)
F85 0.0594(9) 0.0497(8) 0.0568(9) -0.0088(7) -0.0146(7) 0.0265(7)
F86 0.0276(6) 0.0504(8) 0.0915(12) 0.0099(8) -0.0155(7) -0.0062(6)

loop_
_atom_type_symbol
_atom_type_description
_atom_type_scat_dispersion_real
_atom_type_scat_dispersion_imag
_atom_type_scat_source
C C 0.0033 0.0016 'International Tables Vol C Tables 4.2.6.8 and 6.1.1.4'
H H 0.0000 0.0000 'International Tables Vol C Tables 4.2.6.8 and 6.1.1.4'
B B 0.0013 0.0007 'International Tables Vol C Tables 4.2.6.8 and 6.1.1.4'
F F 0.0171 0.0103 'International Tables Vol C Tables 4.2.6.8 and 6.1.1.4'
O O 0.0106 0.0060 'International Tables Vol C Tables 4.2.6.8 and 6.1.1.4'
P P 0.1023 0.0942 'International Tables Vol C Tables 4.2.6.8 and 6.1.1.4'
S S 0.1246 0.1234 'International Tables Vol C Tables 4.2.6.8 and 6.1.1.4'
Rh Rh -1.1178 0.9187 'International Tables Vol C Tables 4.2.6.8 and 6.1.1.4'

loop_
_geom_angle_atom_site_label_1
_geom_angle_atom_site_label_2
_geom_angle_atom_site_label_3
_geom_angle
H10 Rh1 C1 93.0(9)
H10 Rh1 P2 78.1(9)
C1 Rh1 P2 96.19(6)
H10 Rh1 P1 82.8(9)
C1 Rh1 P1 98.86(6)
P2 Rh1 P1 156.210(17)
H10 Rh1 O1 84.5(9)
C1 Rh1 O1 177.17(6)
P2 Rh1 O1 82.03(3)
P1 Rh1 O1 82.15(3)
H10 Rh1 S1 174.5(9)
C1 Rh1 S1 87.57(6)
P2 Rh1 S1 107.322(16)
P1 Rh1 S1 91.675(16)
O1 Rh1 S1 95.04(3)
H10 Rh1 H10 0.0(18)
C1 Rh1 H10 93.0(9)
P2 Rh1 H10 78.1(9)
P1 Rh1 H10 82.8(9)
O1 Rh1 H10 84.5(9)
S1 Rh1 H10 174.5(9)
C41 P1 C31 104.59(9)
C41 P1 C37 106.79(9)
C31 P1 C37 103.45(9)
C41 P1 Rh1 120.51(6)
C31 P1 Rh1 120.20(6)
C37 P1 Rh1 99.02(6)
C11 P2 C21 103.06(8)
C11 P2 C27 106.59(9)
C21 P2 C27 105.39(8)
C11 P2 Rh1 121.28(6)
C21 P2 Rh1 117.83(6)
C27 P2 Rh1 101.22(6)
C4 S1 C3 100.80(11)
C4 S1 Rh1 115.07(7)
C3 S1 Rh1 95.40(7)
C38 O1 C28 111.86(13)
C38 O1 Rh1 112.69(10)
C28 O1 Rh1 110.03(10)
O2 C1 C2 118.69(18)
O2 C1 Rh1 125.53(16)
C2 C1 Rh1 115.66(13)
C3 C2 C1 114.39(16)
C3 C2 H2A 108.7
C1 C2 H2A 108.7
C3 C2 H2B 108.7
C1 C2 H2B 108.7
H2A C2 H2B 107.6
C2 C3 S1 111.13(14)
C2 C3 H3A 109.4
S1 C3 H3A 109.4
C2 C3 H3B 109.4
S1 C3 H3B 109.4
H3A C3 H3B 108.0
S1 C4 H4A 109.5
S1 C4 H4B 109.5
H4A C4 H4B 109.5
S1 C4 H4C 109.5
H4A C4 H4C 109.5
H4B C4 H4C 109.5
C12 C11 C16 119.27(19)
C12 C11 P2 116.63(15)
C16 C11 P2 123.93(16)
C13 C12 C11 120.2(2)
C13 C12 H12 119.9
C11 C12 H12 119.9
C14 C13 C12 119.8(3)
C14 C13 H13 120.1
C12 C13 H13 120.1
C15 C14 C13 120.5(2)
C15 C14 H14 119.7
C13 C14 H14 119.7
C14 C15 C16 120.5(2)
C14 C15 H15 119.8
C16 C15 H15 119.8
C15 C16 C11 119.7(2)
C15 C16 H16 120.1
C11 C16 H16 120.1
C26 C21 C22 119.32(16)
C26 C21 P2 121.41(13)
C22 C21 P2 119.27(14)
C23 C22 C21 120.13(19)
C23 C22 H22 119.9
C21 C22 H22 119.9
C24 C23 C22 120.03(19)
C24 C23 H23 120.0
C22 C23 H23 120.0
C25 C24 C23 120.46(17)
C25 C24 H24 119.8
C23 C24 H24 119.8
C24 C25 C26 120.08(19)
C24 C25 H25 120.0
C26 C25 H25 120.0
C21 C26 C25 119.98(17)
C21 C26 H26 120.0
C25 C26 H26 120.0
C28 C27 P2 109.94(12)
C28 C27 H27A 109.7
P2 C27 H27A 109.7
C28 C27 H27B 109.7
P2 C27 H27B 109.7
H27A C27 H27B 108.2
O1 C28 C27 107.53(14)
O1 C28 H28A 110.2
C27 C28 H28A 110.2
O1 C28 H28B 110.2
C27 C28 H28B 110.2
H28A C28 H28B 108.5
C36 C31 C32 117.4(2)
C36 C31 P1 119.75(18)
C32 C31 P1 122.72(15)
C31 C32 C33 121.1(2)
C31 C32 H32 119.4
C33 C32 H32 119.4
C34 C33 C32 119.9(2)
C34 C33 H33 120.0
C32 C33 H33 120.0
C35 C34 C33 120.1(2)
C35 C34 H34 120.0
C33 C34 H34 120.0
C34 C35 C36 120.0(3)
C34 C35 H35 120.0
C36 C35 H35 120.0
C31 C36 C35 121.5(3)
C31 C36 H36 119.3
C35 C36 H36 119.3
C38 C37 P1 108.69(12)
C38 C37 H37A 110.0
P1 C37 H37A 110.0
C38 C37 H37B 110.0
P1 C37 H37B 110.0
H37A C37 H37B 108.3
O1 C38 C37 108.22(14)
O1 C38 H38A 110.1
C37 C38 H38A 110.1
O1 C38 H38B 110.1
C37 C38 H38B 110.1
H38A C38 H38B 108.4
C42 C41 C46 119.25(18)
C42 C41 P1 122.98(15)
C46 C41 P1 117.49(15)
C41 C42 C43 120.2(2)
C41 C42 H42 119.9
C43 C42 H42 119.9
C44 C43 C42 120.1(2)
C44 C43 H43 119.9
C42 C43 H43 119.9
C43 C44 C45 119.9(2)
C43 C44 H44 120.0
C45 C44 H44 120.0
C44 C45 C46 120.1(2)
C44 C45 H45 119.9
C46 C45 H45 119.9
C41 C46 C45 120.4(2)
C41 C46 H46 119.8
C45 C46 H46 119.8
C52 C51 C56 115.15(15)
C52 C51 B1 122.63(14)
C56 C51 B1 122.18(14)
C53 C52 C51 122.53(16)
C53 C52 H52 118.7
C51 C52 H52 118.7
C54 C53 C52 121.13(16)
C54 C53 C57 119.55(17)
C52 C53 C57 119.24(17)
C53 C54 C55 117.86(16)
C53 C54 H54 121.1
C55 C54 H54 121.1
C54 C55 C56 120.77(16)
C54 C55 C58 120.21(17)
C56 C55 C58 118.99(17)
C55 C56 C51 122.56(16)
C55 C56 H56 118.7
C51 C56 H56 118.7
F53 C57 F52 105.50(18)
F53 C57 F51 105.74(18)
F52 C57 F51 106.21(19)
F53 C57 C53 112.49(17)
F52 C57 C53 113.16(17)
F51 C57 C53 113.10(17)
F56B C58 F54B 114.1(8)
F56B C58 F55 121.0(8)
F54B C58 F55 73.8(5)
F56B C58 F56 18.6(11)
F54B C58 F56 126.3(5)
F55 C58 F56 108.3(5)
F56B C58 F55B 101.8(9)
F54B C58 F55B 102.1(6)
F55 C58 F55B 29.5(5)
F56 C58 F55B 85.0(7)
F56B C58 F54 84.9(7)
F54B C58 F54 36.0(4)
F55 C58 F54 106.8(4)
F56 C58 F54 101.9(5)
F55B C58 F54 130.8(5)
F56B C58 C55 114.5(7)
F54B C58 C55 113.9(4)
F55 C58 C55 113.3(3)
F56 C58 C55 113.6(4)
F55B C58 C55 108.8(4)
F54 C58 C55 112.2(3)
C62 C61 C66 115.53(15)
C62 C61 B1 124.01(14)
C66 C61 B1 120.45(15)
C63 C62 C61 122.03(16)
C63 C62 H62 119.0
C61 C62 H62 119.0
C64 C63 C62 121.21(16)
C64 C63 C67 120.31(16)
C62 C63 C67 118.39(16)
C63 C64 C65 117.94(16)
C63 C64 H64 121.0
C65 C64 H64 121.0
C64 C65 C66 120.87(16)
C64 C65 C68 119.31(16)
C66 C65 C68 119.72(16)
C65 C66 C61 122.28(16)
C65 C66 H66 118.9
C61 C66 H66 118.9
F61B C67 F62 88.0(9)
F61B C67 F63B 107.5(9)
F62 C67 F63B 113.5(7)
F61B C67 F62B 102.3(11)
F62 C67 F62B 14.8(13)
F63B C67 F62B 104.9(9)
F61B C67 F63 117.7(7)
F62 C67 F63 106.4(6)
F63B C67 F63 11.8(9)
F62B C67 F63 96.1(8)
F61B C67 F61 20.6(9)
F62 C67 F61 107.7(6)
F63B C67 F61 93.6(7)
F62B C67 F61 121.5(10)
F63 C67 F61 105.1(5)
F61B C67 C63 115.1(6)
F62 C67 C63 114.6(4)
F63B C67 C63 115.1(6)
F62B C67 C63 110.7(7)
F63 C67 C63 112.3(4)
F61 C67 C63 110.1(4)
F65B C68 F66B 108.3(6)
F65B C68 F64 128.2(4)
F66B C68 F64 75.1(5)
F65B C68 F65 27.9(5)
F66B C68 F65 127.1(5)
F64 C68 F65 108.6(4)
F65B C68 F66 77.4(5)
F66B C68 F66 35.0(5)
F64 C68 F66 106.9(4)
F65 C68 F66 102.5(4)
F65B C68 F64B 101.0(5)
F66B C68 F64B 105.1(5)
F64 C68 F64B 35.2(3)
F65 C68 F64B 76.0(4)
F66 C68 F64B 127.9(4)
F65B C68 C65 112.6(4)
F66B C68 C65 114.3(4)
F64 C68 C65 112.0(3)
F65 C68 C65 112.4(3)
F66 C68 C65 113.8(3)
F64B C68 C65 114.4(4)
C76 C71 C72 115.87(15)
C76 C71 B1 123.95(15)
C72 C71 B1 119.83(15)
C73 C72 C71 121.88(16)
C73 C72 H72 119.1
C71 C72 H72 119.1
C74 C73 C72 121.20(16)
C74 C73 C77 118.30(16)
C72 C73 C77 120.49(17)
C75 C74 C73 118.11(16)
C75 C74 H74 120.9
C73 C74 H74 120.9
C74 C75 C76 120.64(17)
C74 C75 C78 119.56(16)
C76 C75 C78 119.78(17)
C71 C76 C75 122.27(16)
C71 C76 H76 118.9
C75 C76 H76 118.9
F72B C77 F73 80.3(6)
F72B C77 F71 121.3(6)
F73 C77 F71 106.6(6)
F72B C77 F71B 110.8(8)
F73 C77 F71B 120.1(8)
F71 C77 F71B 17.2(9)
F72B C77 F73B 106.1(6)
F73 C77 F73B 27.2(7)
F71 C77 F73B 85.8(8)
F71B C77 F73B 102.2(9)
F72B C77 F72 26.7(6)
F73 C77 F72 105.2(4)
F71 C77 F72 104.3(5)
F71B C77 F72 89.8(7)
F73B C77 F72 128.5(5)
F72B C77 C73 115.8(4)
F73 C77 C73 114.5(4)
F71 C77 C73 113.2(5)
F71B C77 C73 111.8(7)
F73B C77 C73 109.1(6)
F72 C77 C73 112.2(3)
F75B C78 F74 115.8(7)
F75B C78 F76 76.7(6)
F74 C78 F76 111.1(5)
F75B C78 F74B 105.6(8)
F74 C78 F74B 14.4(10)
F76 C78 F74B 120.2(8)
F75B C78 F76B 105.5(6)
F74 C78 F76B 90.0(7)
F76 C78 F76B 30.3(5)
F74B C78 F76B 102.9(8)
F75B C78 F75 24.2(6)
F74 C78 F75 104.7(5)
F76 C78 F75 100.7(4)
F74B C78 F75 91.5(7)
F76B C78 F75 128.6(6)
F75B C78 C75 117.9(5)
F74 C78 C75 114.0(5)
F76 C78 C75 116.1(3)
F74B C78 C75 114.4(8)
F76B C78 C75 109.2(4)
F75 C78 C75 108.8(3)
C82 C81 C86 115.23(16)
C82 C81 B1 122.70(15)
C86 C81 B1 122.02(15)
C83 C82 C81 122.13(17)
C83 C82 H82 118.9
C81 C82 H82 118.9
C84 C83 C82 121.36(18)
C84 C83 C87 119.67(19)
C82 C83 C87 118.96(19)
C83 C84 C85 117.80(17)
C83 C84 H84 121.1
C85 C84 H84 121.1
C84 C85 C86 120.73(17)
C84 C85 C88 119.52(17)
C86 C85 C88 119.69(16)
C85 C86 C81 122.70(16)
C85 C86 H86 118.7
C81 C86 H86 118.6
F82 C87 F83B 115.8(7)
F82 C87 F81B 60.3(4)
F83B C87 F81B 112.0(5)
F82 C87 F83 111.4(4)
F83B C87 F83 17.8(6)
F81B C87 F83 126.4(5)
F82 C87 F81 105.5(4)
F83B C87 F81 83.5(5)
F81B C87 F81 46.6(4)
F83 C87 F81 101.3(4)
F82 C87 F82B 37.7(3)
F83B C87 F82B 100.5(5)
F81B C87 F82B 97.9(4)
F83 C87 F82B 87.4(5)
F81 C87 F82B 140.9(4)
F82 C87 C83 117.6(3)
F83B C87 C83 119.7(7)
F81B C87 C83 117.3(3)
F83 C87 C83 112.5(4)
F81 C87 C83 106.8(3)
F82B C87 C83 104.6(3)
F86 C88 F85 105.81(17)
F86 C88 F84 106.42(17)
F85 C88 F84 106.01(18)
F86 C88 C85 112.79(17)
F85 C88 C85 113.21(16)
F84 C88 C85 112.04(16)
C71 B1 C61 109.34(13)
C71 B1 C51 107.20(13)
C61 B1 C51 111.43(13)
C71 B1 C81 112.44(14)
C61 B1 C81 107.48(13)
C51 B1 C81 108.99(13)

loop_
_geom_bond_atom_site_label_1
_geom_bond_atom_site_label_2
_geom_bond_distance
Rh1 H10 1.51(2)
Rh1 C1 1.9693(18)
Rh1 P2 2.2938(4)
Rh1 P1 2.2971(5)
Rh1 O1 2.3017(12)
Rh1 S1 2.4369(4)
Rh1 H10 1.51(2)
P1 C41 1.8123(18)
P1 C31 1.826(2)
P1 C37 1.8384(19)
P2 C11 1.8166(18)
P2 C21 1.8232(17)
P2 C27 1.8452(18)
S1 C4 1.807(2)
S1 C3 1.810(2)
O1 C38 1.443(2)
O1 C28 1.448(2)
O2 C1 1.208(2)
C1 C2 1.541(3)
C2 C3 1.518(3)
C2 H2A 0.9900
C2 H2B 0.9900
C3 H3A 0.9900
C3 H3B 0.9900
C4 H4A 0.9800
C4 H4B 0.9800
C4 H4C 0.9800
C11 C12 1.394(3)
C11 C16 1.395(3)
C12 C13 1.390(3)
C12 H12 0.9500
C13 C14 1.382(4)
C13 H13 0.9500
C14 C15 1.368(4)
C14 H14 0.9500
C15 C16 1.393(3)
C15 H15 0.9500
C16 H16 0.9500
C21 C26 1.394(3)
C21 C22 1.398(2)
C22 C23 1.389(3)
C22 H22 0.9500
C23 C24 1.384(3)
C23 H23 0.9500
C24 C25 1.376(3)
C24 H24 0.9500
C25 C26 1.397(2)
C25 H25 0.9500
C26 H26 0.9500
C27 C28 1.510(3)
C27 H27A 0.9900
C27 H27B 0.9900
C28 H28A 0.9900
C28 H28B 0.9900
C31 C36 1.376(3)
C31 C32 1.382(3)
C32 C33 1.391(3)
C32 H32 0.9500
C33 C34 1.365(4)
C33 H33 0.9500
C34 C35 1.355(4)
C34 H34 0.9500
C35 C36 1.391(4)
C35 H35 0.9500
C36 H36 0.9500
C37 C38 1.519(3)
C37 H37A 0.9900
C37 H37B 0.9900
C38 H38A 0.9900
C38 H38B 0.9900
C41 C42 1.387(3)
C41 C46 1.388(3)
C42 C43 1.395(3)
C42 H42 0.9500
C43 C44 1.378(3)
C43 H43 0.9500
C44 C45 1.382(4)
C44 H44 0.9500
C45 C46 1.388(3)
C45 H45 0.9500
C46 H46 0.9500
C51 C52 1.402(2)
C51 C56 1.410(2)
C51 B1 1.649(2)
C52 C53 1.392(2)
C52 H52 0.9500
C53 C54 1.386(3)
C53 C57 1.498(3)
C54 C55 1.391(3)
C54 H54 0.9500
C55 C56 1.392(2)
C55 C58 1.497(3)
C56 H56 0.9500
C57 F53 1.327(2)
C57 F52 1.332(2)
C57 F51 1.332(3)
C58 F56B 1.232(11)
C58 F54B 1.259(6)
C58 F55 1.292(6)
C58 F56 1.321(7)
C58 F55B 1.346(10)
C58 F54 1.364(5)
C61 C62 1.402(2)
C61 C66 1.405(2)
C61 B1 1.648(2)
C62 C63 1.398(2)
C62 H62 0.9500
C63 C64 1.380(3)
C63 C67 1.501(3)
C64 C65 1.389(3)
C64 H64 0.9500
C65 C66 1.394(2)
C65 C68 1.499(3)
C66 H66 0.9500
C67 F61B 1.279(14)
C67 F62 1.297(8)
C67 F63B 1.298(11)
C67 F62B 1.338(17)
C67 F63 1.342(7)
C67 F61 1.353(8)
C68 F65B 1.286(6)
C68 F66B 1.292(6)
C68 F64 1.298(5)
C68 F65 1.307(5)
C68 F66 1.317(5)
C68 F64B 1.330(6)
C71 C76 1.394(2)
C71 C72 1.406(2)
C71 B1 1.645(2)
C72 C73 1.390(2)
C72 H72 0.9500
C73 C74 1.385(3)
C73 C77 1.500(3)
C74 C75 1.383(3)
C74 H74 0.9500
C75 C76 1.400(2)
C75 C78 1.491(3)
C76 H76 0.9500
C77 F72B 1.241(8)
C77 F73 1.303(8)
C77 F71 1.307(7)
C77 F71B 1.312(11)
C77 F73B 1.346(14)
C77 F72 1.357(5)
C78 F75B 1.265(8)
C78 F74 1.291(6)
C78 F76 1.294(5)
C78 F74B 1.316(8)
C78 F76B 1.358(8)
C78 F75 1.403(5)
C81 C82 1.401(2)
C81 C86 1.407(2)
C81 B1 1.653(2)
C82 C83 1.397(3)
C82 H82 0.9500
C83 C84 1.384(3)
C83 C87 1.491(3)
C84 C85 1.387(3)
C84 H84 0.9500
C85 C86 1.394(2)
C85 C88 1.500(3)
C86 H86 0.9500
C87 F82 1.252(5)
C87 F83B 1.294(6)
C87 F81B 1.298(5)
C87 F83 1.321(4)
C87 F81 1.418(5)
C87 F82B 1.460(6)
C88 F86 1.333(2)
C88 F85 1.333(3)
C88 F84 1.337(2)
